data_7011530
loop_
_publ_author_name
'Xu, Zhiqiang'
'Thompson, Laurence K.'
'Miller, David O.'

_publ_section_title
;
 A homoleptic, self-assembled [2 \\times 2] square Cu4 complex
 exhibiting intramolecular ferromagnetic exchange
;
_journal_issue 12
_journal_name_full 'Journal of the Chemical Society, Dalton Transactions'
_journal_page_first 2462
_journal_paper_doi 10.1039/b201076n
_journal_year 2002
_chemical_formula_sum 'C52 H68 Cu4 N22 O33'
_chemical_formula_weight 1783.44
_space_group_IT_number 78
_symmetry_cell_setting tetragonal
_symmetry_Int_Tables_number 78
_symmetry_space_group_name_Hall 'P 4cw'
_symmetry_space_group_name_H-M 'P 43'
_atom_sites_solution_hydrogens geom
_atom_sites_solution_primary direct
_atom_sites_solution_secondary difmap
_audit_creation_method SHELXL-97
_cell_angle_alpha 90.00
_cell_angle_beta 90.00
_cell_angle_gamma 90.00
_cell_formula_units_Z 4
_cell_length_a 13.7944(7)
_cell_length_b 13.7944(7)
_cell_length_c 40.546(4)
_cell_measurement_temperature 193(2)
_cell_volume 7715.3(9)
_computing_cell_refinement 'Bruker SMART (Bruker, 1997)'
_computing_data_collection 'Bruker SMART (Bruker, 1997)'
_computing_data_reduction 'Bruker SHELXTL (Sheldrick, 1997)'
_computing_molecular_graphics 'teXsan for Windows (MSC, 1997)'
_computing_publication_material 'teXsan for Windows (MSC, 1997)'
_computing_structure_refinement 'SHELXL-97 (Sheldrick, 1997)'
_computing_structure_solution 'SHELXS-97 (Sheldrick, 1990)'
_diffrn_ambient_temperature 193(2)
_diffrn_measured_fraction_theta_full 0.998
_diffrn_measured_fraction_theta_max 0.998
_diffrn_measurement_device_type 'Bruker P4/RA diffractometer/SMART 1000 CCD detector'
_diffrn_measurement_method '\omega scans'
_diffrn_radiation_monochromator graphite
_diffrn_radiation_source 'fine-focus sealed tube'
_diffrn_radiation_type MoK\a
_diffrn_radiation_wavelength 0.71073
_diffrn_reflns_av_R_equivalents 0.1059
_diffrn_reflns_av_sigmaI/netI 0.1273
_diffrn_reflns_limit_h_max 15
_diffrn_reflns_limit_h_min -17
_diffrn_reflns_limit_k_max 17
_diffrn_reflns_limit_k_min -17
_diffrn_reflns_limit_l_max 50
_diffrn_reflns_limit_l_min -37
_diffrn_reflns_number 36645
_diffrn_reflns_theta_full 26.41
_diffrn_reflns_theta_max 26.41
_diffrn_reflns_theta_min 1.56
_diffrn_standards_decay_% 0
_exptl_absorpt_coefficient_mu 1.185
_exptl_absorpt_correction_T_max 0.8708
_exptl_absorpt_correction_T_min 0.7325
_exptl_absorpt_correction_type empirical
_exptl_absorpt_process_details 'SADABS (sheldric, 1996)'
_exptl_crystal_colour black
_exptl_crystal_density_diffrn 1.535
_exptl_crystal_density_method 'not measured'
_exptl_crystal_description block
_exptl_crystal_F_000 3656
_exptl_crystal_size_max 0.28
_exptl_crystal_size_mid 0.12
_exptl_crystal_size_min 0.12
_refine_diff_density_max 1.387
_refine_diff_density_min -0.613
_refine_diff_density_rms 0.124
_refine_ls_abs_structure_details 'Flack H D (1983), Acta Cryst. A39, 876-881'
_refine_ls_abs_structure_Flack 0.05(3)
_refine_ls_extinction_method none
_refine_ls_goodness_of_fit_ref 1.013
_refine_ls_hydrogen_treatment mixed
_refine_ls_matrix_type full
_refine_ls_number_parameters 1018
_refine_ls_number_reflns 13884
_refine_ls_number_restraints 1
_refine_ls_restrained_S_all 1.013
_refine_ls_R_factor_all 0.1539
_refine_ls_R_factor_gt 0.0899
_refine_ls_shift/su_max 0.037
_refine_ls_shift/su_mean 0.001
_refine_ls_structure_factor_coef Fsqd
_refine_ls_weighting_details 'calc w=1/[\s^2^(Fo^2^)+(0.1202P)^2^+17.3395P] where P=(Fo^2^+2Fc^2^)/3'
_refine_ls_weighting_scheme calc
_refine_ls_wR_factor_gt 0.2079
_refine_ls_wR_factor_ref 0.2435
_reflns_number_gt 8330
_reflns_number_total 13884
_reflns_threshold_expression >2sigma(I)
_cod_data_source_file b201076n.txt
_cod_data_source_block shelxl
_cod_database_code 7011530

loop_
_symmetry_equiv_pos_as_xyz
'x, y, z'
'-x, -y, z+1/2'
'-y, x, z+3/4'
'y, -x, z+1/4'

loop_
_atom_site_label
_atom_site_type_symbol
_atom_site_fract_x
_atom_site_fract_y
_atom_site_fract_z
_atom_site_U_iso_or_equiv
_atom_site_adp_type
_atom_site_occupancy
_atom_site_symmetry_multiplicity
_atom_site_calc_flag
_atom_site_refinement_flags
_atom_site_disorder_assembly
_atom_site_disorder_group
Cu1 Cu 0.77098(11) 0.58265(10) 0.08729(3) 0.0322(4) Uani 1 1 d . . .
Cu2 Cu 0.61828(11) 0.82723(11) 0.10432(3) 0.0314(4) Uani 1 1 d . . .
Cu3 Cu 0.85826(11) 0.98158(11) 0.08397(3) 0.0334(4) Uani 1 1 d . . .
Cu4 Cu 1.01558(11) 0.74278(11) 0.09569(3) 0.0322(4) Uani 1 1 d . . .
O1 O 0.6932(6) 0.7017(6) 0.07717(18) 0.034(2) Uani 1 1 d . . .
O2 O 0.5336(7) 0.9732(7) 0.1046(3) 0.050(3) Uani 1 1 d . . .
O3 O 0.4806(8) 1.0834(7) 0.0684(3) 0.065(3) Uani 1 1 d . . .
O4 O 0.7434(6) 0.8971(6) 0.1124(2) 0.0320(19) Uani 1 1 d . . .
O5 O 1.0075(6) 1.0747(7) 0.0823(2) 0.042(2) Uani 1 1 d . . .
O6 O 1.1207(7) 1.1223(8) 0.1178(3) 0.064(3) Uani 1 1 d . . .
O7 O 0.9305(6) 0.8617(6) 0.0715(2) 0.032(2) Uani 1 1 d . . .
O8 O 1.1138(6) 0.5977(6) 0.0920(2) 0.041(2) Uani 1 1 d . . .
O9 O 1.1387(8) 0.4800(7) 0.0545(3) 0.062(3) Uani 1 1 d . . .
O10 O 0.8978(6) 0.6652(6) 0.1095(2) 0.0321(19) Uani 1 1 d . . .
O11 O 0.6202(7) 0.4908(7) 0.0941(2) 0.050(3) Uani 1 1 d . . .
O12 O 0.5197(9) 0.4604(12) 0.1342(3) 0.103(5) Uani 1 1 d . . .
O13 O 0.3492(8) 0.8008(9) 0.0225(3) 0.070(3) Uani 1 1 d . . .
O14 O 0.2125(8) 0.7880(11) -0.0010(3) 0.081(4) Uani 1 1 d . . .
O15 O 0.2798(9) 0.6614(9) 0.0228(3) 0.082(4) Uani 1 1 d . . .
O16 O 0.8084(11) 0.3393(10) 0.1689(3) 0.092(4) Uani 1 1 d . . .
O17 O 0.8093(10) 0.1865(9) 0.1811(3) 0.081(4) Uani 1 1 d . . .
O18 O 0.9438(10) 0.2554(9) 0.1764(3) 0.079(4) Uani 1 1 d . . .
O19 O 0.2593(10) 0.9015(10) 0.2287(3) 0.097(5) Uani 1 1 d . . .
O20 O 1.2060(10) 1.2073(10) 0.0703(4) 0.108(5) Uani 1 1 d . . .
O21 O 0.3970(9) 0.4030(10) 0.0934(4) 0.099(4) Uani 1 1 d . . .
O22 O 0.2505(13) 0.5866(14) 0.2276(6) 0.123(8) Uani 0.75 1 d P . .
O23 O 0.2081(9) 0.3838(9) 0.1017(3) 0.084(4) Uani 1 1 d . . .
O24 O 0.0917(10) 0.3874(14) 0.1587(4) 0.089(6) Uani 0.75 1 d P . .
O25 O 0.2238(12) 0.2861(15) 0.2012(4) 0.097(6) Uani 0.75 1 d P . .
O26 O 0.0713(9) 0.0879(8) 0.0173(3) 0.071(3) Uani 1 1 d . . .
O27 O 0.2342(8) -0.0045(9) -0.0018(2) 0.069(3) Uani 1 1 d . . .
O28 O 0.3592(10) 0.0552(12) 0.2021(3) 0.114(6) Uani 1 1 d . . .
O29 O 0.3442(9) 0.1323(10) 0.0284(4) 0.100(5) Uani 1 1 d . . .
O30 O 0.5203(11) 0.0593(13) 0.1646(4) 0.122(6) Uani 1 1 d . . .
O31 O 0.5999(9) 0.2476(12) 0.1804(3) 0.102(5) Uani 1 1 d . . .
O32 O 0.3858(11) 0.7420(16) 0.2429(3) 0.104(7) Uani 0.75 1 d P . .
O33 O 0.0793(13) 0.5479(16) 0.1918(5) 0.074(8) Uani 0.50 1 d P . .
O34 O 0.2749(16) 0.1686(15) 0.1565(6) 0.071(6) Uani 0.50 1 d P . .
O35 O 0.4291(16) 0.2148(12) 0.1144(5) 0.158(8) Uani 1 1 d . . .
N1 N 0.8536(7) 0.4599(6) 0.0792(2) 0.028(2) Uani 1 1 d . . .
N2 N 0.8052(9) 0.4925(8) -0.0079(3) 0.046(3) Uani 1 1 d . . .
N3 N 0.7741(8) 0.5795(7) 0.0403(3) 0.035(3) Uani 1 1 d . . .
N4 N 0.7254(7) 0.6540(7) 0.0234(3) 0.037(2) Uani 1 1 d . . .
N5 N 0.6014(7) 0.8571(8) 0.0564(2) 0.033(2) Uani 1 1 d . . .
N6 N 0.4928(7) 0.7483(7) 0.1161(3) 0.037(2) Uani 1 1 d . . .
N7 N 0.5648(9) 0.7657(8) 0.2006(3) 0.051(3) Uani 1 1 d . . .
N8 N 0.6340(7) 0.8061(7) 0.1504(3) 0.032(2) Uani 1 1 d . . .
N9 N 0.7155(8) 0.8480(8) 0.1660(3) 0.038(3) Uani 1 1 d . . .
N10 N 0.9054(7) 0.9883(7) 0.1312(3) 0.035(2) Uani 1 1 d . . .
N11 N 0.7763(8) 1.1040(8) 0.0782(2) 0.039(3) Uani 1 1 d . . .
N12 N 0.7808(9) 1.0559(8) -0.0099(3) 0.050(3) Uani 1 1 d . . .
N13 N 0.8322(8) 0.9780(8) 0.0377(3) 0.038(3) Uani 1 1 d . . .
N14 N 0.8699(8) 0.8999(7) 0.0196(3) 0.039(3) Uani 1 1 d . . .
N15 N 1.0124(6) 0.7045(7) 0.0480(2) 0.026(2) Uani 1 1 d . . .
N16 N 1.1369(7) 0.8285(7) 0.1000(2) 0.029(2) Uani 1 1 d . . .
N17 N 1.1125(7) 0.7972(8) 0.1888(2) 0.039(3) Uani 1 1 d . . .
N18 N 1.0231(7) 0.7543(7) 0.1417(3) 0.031(3) Uani 1 1 d . . .
N19 N 0.9549(7) 0.7072(8) 0.1620(2) 0.036(2) Uani 1 1 d . . .
N20 N 0.7464(7) 0.5754(7) 0.1354(3) 0.032(2) Uani 1 1 d . . .
N21 N 0.2812(10) 0.7510(9) 0.0149(3) 0.051(3) Uani 1 1 d . . .
N22 N 0.8538(13) 0.2592(10) 0.1755(3) 0.062(4) Uani 1 1 d . . .
C1 C 0.8947(10) 0.4060(9) 0.1006(3) 0.041(3) Uani 1 1 d . . .
C2 C 0.9507(11) 0.3239(10) 0.0927(4) 0.053(4) Uani 1 1 d . . .
C3 C 0.9580(11) 0.3036(10) 0.0599(4) 0.052(4) Uani 1 1 d . . .
C4 C 0.9140(11) 0.3583(10) 0.0370(3) 0.046(4) Uani 1 1 d . . .
C5 C 0.8617(9) 0.4386(9) 0.0468(3) 0.034(3) Uani 1 1 d . . .
C6 C 0.8124(9) 0.5071(9) 0.0255(3) 0.036(3) Uani 1 1 d . . .
C7 C 0.6858(10) 0.7141(11) 0.0456(3) 0.044(3) Uani 1 1 d . . .
C8 C 0.6364(9) 0.8001(10) 0.0336(3) 0.037(3) Uani 1 1 d . . .
C9 C 0.6250(9) 0.8207(9) 0.0000(3) 0.039(3) Uani 1 1 d . . .
C10 C 0.5824(9) 0.9019(11) -0.0097(3) 0.048(3) Uani 1 1 d . . .
C11 C 0.5482(11) 0.9649(10) 0.0157(4) 0.059(4) Uani 1 1 d . . .
C12 C 0.5578(8) 0.9411(9) 0.0481(3) 0.030(3) Uani 1 1 d . . .
C13 C 0.5239(9) 1.0043(9) 0.0752(4) 0.044(4) Uani 1 1 d . . .
C14 C 0.4244(11) 0.7150(10) 0.0959(4) 0.050(4) Uani 1 1 d . . .
C15 C 0.3462(11) 0.6656(9) 0.1068(4) 0.056(4) Uani 1 1 d . . .
C16 C 0.3369(11) 0.6512(12) 0.1387(4) 0.058(4) Uani 1 1 d . . .
C17 C 0.4085(11) 0.6842(10) 0.1602(4) 0.048(4) Uani 1 1 d . . .
C18 C 0.4828(9) 0.7314(8) 0.1483(3) 0.032(3) Uani 1 1 d . . .
C19 C 0.5638(10) 0.7710(9) 0.1680(3) 0.040(3) Uani 1 1 d . . .
C20 C 0.7646(9) 0.8924(8) 0.1424(3) 0.031(3) Uani 1 1 d . . .
C21 C 0.8553(9) 0.9429(8) 0.1551(3) 0.031(3) Uani 1 1 d . . .
C22 C 0.8847(9) 0.9405(9) 0.1870(3) 0.039(3) Uani 1 1 d . . .
C23 C 0.9717(11) 0.9912(11) 0.1947(4) 0.052(4) Uani 1 1 d . . .
C24 C 1.0199(10) 1.0402(10) 0.1709(3) 0.041(3) Uani 1 1 d . . .
C25 C 0.9879(9) 1.0325(9) 0.1396(3) 0.036(3) Uani 1 1 d . . .
C26 C 1.0402(10) 1.0798(9) 0.1110(3) 0.040(3) Uani 1 1 d . . .
C27 C 0.7458(10) 1.1677(11) 0.1014(3) 0.046(3) Uani 1 1 d . . .
C28 C 0.6940(13) 1.2482(10) 0.0928(4) 0.067(5) Uani 1 1 d . . .
C29 C 0.6704(12) 1.2671(11) 0.0624(4) 0.059(4) Uani 1 1 d . . .
C30 C 0.7036(10) 1.2024(10) 0.0376(4) 0.048(4) Uani 1 1 d . . .
C31 C 0.7589(9) 1.1232(10) 0.0458(3) 0.037(3) Uani 1 1 d . . .
C32 C 0.7910(9) 1.0499(9) 0.0228(3) 0.032(3) Uani 1 1 d . . .
C33 C 0.9165(9) 0.8478(9) 0.0396(3) 0.031(3) Uani 1 1 d . . .
C34 C 0.9633(8) 0.7588(9) 0.0259(3) 0.033(3) Uani 1 1 d . . .
C35 C 0.9538(9) 0.7282(10) -0.0064(3) 0.041(3) Uani 1 1 d . . .
C36 C 0.9947(10) 0.6449(11) -0.0168(3) 0.050(4) Uani 1 1 d . . .
C37 C 1.0444(9) 0.5880(8) 0.0057(3) 0.035(3) Uani 1 1 d . . .
C38 C 1.0524(9) 0.6194(9) 0.0377(3) 0.037(3) Uani 1 1 d . . .
C39 C 1.1037(9) 0.5654(9) 0.0647(4) 0.042(3) Uani 1 1 d . . .
C40 C 1.1872(9) 0.8699(10) 0.0768(3) 0.041(3) Uani 1 1 d . . .
C41 C 1.2685(11) 0.9263(10) 0.0841(4) 0.049(4) Uani 1 1 d . . .
C42 C 1.2965(10) 0.9410(10) 0.1155(3) 0.044(3) Uani 1 1 d . . .
C43 C 1.2452(9) 0.9008(10) 0.1408(3) 0.041(3) Uani 1 1 d . . .
C44 C 1.1628(9) 0.8443(9) 0.1313(3) 0.039(3) Uani 1 1 d . . .
C45 C 1.0964(9) 0.7975(9) 0.1557(3) 0.032(3) Uani 1 1 d . . .
C46 C 0.8925(8) 0.6649(8) 0.1424(3) 0.027(3) Uani 1 1 d . . .
C47 C 0.8086(8) 0.6143(8) 0.1576(3) 0.026(2) Uani 1 1 d . . .
C48 C 0.8002(10) 0.6121(10) 0.1908(3) 0.043(3) Uani 1 1 d . . .
C49 C 0.7164(11) 0.5651(11) 0.2026(3) 0.052(4) Uani 1 1 d . . .
C50 C 0.6490(11) 0.5219(10) 0.1814(3) 0.047(4) Uani 1 1 d . . .
C51 C 0.6685(9) 0.5284(10) 0.1481(3) 0.038(3) Uani 1 1 d . . .
C52 C 0.6015(10) 0.4885(10) 0.1231(4) 0.046(4) Uani 1 1 d . . .
H1 H 0.8354 0.4384 -0.0184 0.056 Uiso 1 1 d . . .
H2 H 0.7738 0.5400 -0.0218 0.056 Uiso 1 1 d . . .
H3 H 0.6209 0.7882 0.2129 0.061 Uiso 1 1 d . . .
H4 H 0.5133 0.7366 0.2126 0.061 Uiso 1 1 d . . .
H5 H 0.7534 1.1122 -0.0194 0.063 Uiso 1 1 d . . .
H6 H 0.8066 1.0062 -0.0235 0.063 Uiso 1 1 d . . .
H7 H 1.0671 0.7645 0.2030 0.048 Uiso 1 1 d . . .
H8 H 1.1665 0.8288 0.1979 0.048 Uiso 1 1 d . . .
H9 H 0.8882 0.4239 0.1235 0.055 Uiso 1 1 d . . .
H10 H 0.9830 0.2845 0.1083 0.072 Uiso 1 1 d . . .
H11 H 0.9935 0.2479 0.0528 0.059 Uiso 1 1 d . . .
H12 H 0.9166 0.3405 0.0142 0.051 Uiso 1 1 d . . .
H13 H 0.6477 0.7755 -0.0158 0.048 Uiso 1 1 d . . .
H14 H 0.5823 0.9183 -0.0324 0.059 Uiso 1 1 d . . .
H15 H 0.5144 1.0236 0.0095 0.062 Uiso 1 1 d . . .
H16 H 0.4288 0.7270 0.0730 0.059 Uiso 1 1 d . . .
H17 H 0.3002 0.6405 0.0922 0.062 Uiso 1 1 d . . .
H18 H 0.2838 0.6127 0.1465 0.068 Uiso 1 1 d . . .
H19 H 0.4034 0.6708 0.1833 0.058 Uiso 1 1 d . . .
H20 H 0.8484 0.9040 0.2040 0.048 Uiso 1 1 d . . .
H21 H 0.9939 0.9875 0.2171 0.062 Uiso 1 1 d . . .
H22 H 1.0758 1.0790 0.1761 0.054 Uiso 1 1 d . . .
H23 H 0.7564 1.1540 0.1246 0.058 Uiso 1 1 d . . .
H24 H 0.6718 1.2920 0.1112 0.079 Uiso 1 1 d . . .
H25 H 0.6370 1.3243 0.0560 0.074 Uiso 1 1 d . . .
H26 H 0.6896 1.2166 0.0152 0.057 Uiso 1 1 d . . .
H27 H 0.9155 0.7640 -0.0218 0.053 Uiso 1 1 d . . .
H28 H 0.9893 0.6259 -0.0392 0.052 Uiso 1 1 d . . .
H29 H 1.0723 0.5281 -0.0009 0.043 Uiso 1 1 d . . .
H30 H 1.1725 0.8594 0.0547 0.043 Uiso 1 1 d . . .
H31 H 1.3017 0.9496 0.0658 0.065 Uiso 1 1 d . . .
H32 H 1.3484 0.9818 0.1198 0.052 Uiso 1 1 d . . .
H33 H 1.2625 0.9112 0.1632 0.050 Uiso 1 1 d . . .
H34 H 0.8449 0.6396 0.2053 0.057 Uiso 1 1 d . . .
H35 H 0.7091 0.5606 0.2260 0.063 Uiso 1 1 d . . .
H36 H 0.5906 0.4910 0.1892 0.055 Uiso 1 1 d . . .
H37 H 0.2902 0.0316 0.0053 0.076 Uiso 1 1 d . . .
H38 H 0.2373 -0.0077 -0.0257 0.076 Uiso 1 1 d . . .
H39 H 0.3038 0.0617 0.1877 0.076 Uiso 1 1 d . . .
H40 H 0.3604 0.1132 0.2158 0.076 Uiso 1 1 d . . .
H41 H 0.4860 0.0634 0.1436 0.076 Uiso 1 1 d . . .
H42 H 0.4672 0.0446 0.1808 0.076 Uiso 1 1 d . . .
H43 H 0.4072 0.1571 0.0220 0.076 Uiso 1 1 d . . .
H44 H 0.2974 0.1696 0.0150 0.076 Uiso 1 1 d . . .
H45 H 0.0103 0.1278 0.0154 0.076 Uiso 1 1 d . . .
H46 H 0.0491 0.0223 0.0165 0.076 Uiso 1 1 d . . .
H47 H 0.6592 0.2744 0.1726 0.076 Uiso 1 1 d . . .
H48 H 0.6167 0.1836 0.1899 0.076 Uiso 1 1 d . . .
H49 H 0.4201 0.2787 0.1037 0.076 Uiso 1 1 d . . .
H50 H 0.4178 0.1703 0.0935 0.076 Uiso 1 1 d . . .
H51 H 0.3454 0.1855 0.1554 0.076 Uiso 0.50 1 d P . .
H52 H 0.2449 0.1919 0.1384 0.076 Uiso 0.50 1 d P . .
H53 H 0.1590 0.3131 0.1995 0.076 Uiso 0.75 1 d P . .
H54 H 0.2568 0.3189 0.2183 0.076 Uiso 0.75 1 d P . .
H55 H 0.3307 0.4142 0.1016 0.076 Uiso 1 1 d . . .
H56 H 0.4026 0.3351 0.0897 0.076 Uiso 1 1 d . . .
H57 H 0.1641 0.3879 0.1208 0.076 Uiso 1 1 d . . .
H58 H 0.1898 0.3282 0.0896 0.076 Uiso 1 1 d . . .
H59 H 0.1586 0.3874 0.1529 0.076 Uiso 0.75 1 d P . .
H60 H 0.0517 0.3968 0.1415 0.076 Uiso 0.75 1 d P . .
H63 H 0.1871 0.5749 0.2191 0.076 Uiso 0.75 1 d P . .
H64 H 0.2601 0.6519 0.2317 0.076 Uiso 0.75 1 d P . .
H65 H 0.0444 0.5748 0.1734 0.076 Uiso 0.50 1 d P . .
H66 H 0.0818 0.5716 0.2095 0.076 Uiso 0.50 1 d P . .
H67 H 0.3100 0.9506 0.2331 0.076 Uiso 1 1 d . . .
H68 H 0.2829 0.8433 0.2399 0.076 Uiso 1 1 d . . .
H69 H 1.1408 1.2399 0.0704 0.076 Uiso 1 1 d . . .
H70 H 1.2375 1.2348 0.0510 0.076 Uiso 1 1 d . . .
H71 H 0.4530 0.7462 0.2457 0.076 Uiso 0.75 1 d P . .
H72 H 0.3631 0.6810 0.2517 0.076 Uiso 0.75 1 d P . .
H73 H 1.1867 0.4424 0.0736 0.027 Uiso 1 1 d . . .
H74 H 0.4986 0.4595 0.1534 0.027 Uiso 1 1 d . . .

loop_
_atom_site_aniso_label
_atom_site_aniso_U_11
_atom_site_aniso_U_22
_atom_site_aniso_U_33
_atom_site_aniso_U_23
_atom_site_aniso_U_13
_atom_site_aniso_U_12
Cu1 0.0400(9) 0.0310(8) 0.0256(8) -0.0063(6) -0.0012(6) 0.0059(6)
Cu2 0.0340(8) 0.0351(8) 0.0252(7) -0.0036(6) -0.0019(6) 0.0031(7)
Cu3 0.0373(8) 0.0362(8) 0.0266(8) -0.0029(6) -0.0049(6) 0.0045(6)
Cu4 0.0331(8) 0.0399(9) 0.0236(7) -0.0019(6) 0.0013(6) -0.0007(7)
O1 0.050(5) 0.036(5) 0.016(4) -0.002(3) -0.002(4) 0.007(4)
O2 0.047(6) 0.043(6) 0.060(7) -0.006(5) 0.004(5) 0.002(4)
O3 0.069(7) 0.053(6) 0.074(8) 0.013(6) 0.010(6) 0.022(6)
O4 0.034(5) 0.036(5) 0.026(4) -0.002(4) 0.005(4) -0.003(4)
O5 0.040(5) 0.054(6) 0.032(5) -0.003(4) 0.010(4) -0.012(4)
O6 0.034(6) 0.085(8) 0.074(8) -0.013(6) -0.005(5) -0.026(5)
O7 0.040(5) 0.028(5) 0.028(5) -0.006(4) 0.000(4) 0.006(4)
O8 0.048(5) 0.041(5) 0.035(5) -0.007(4) -0.008(4) 0.004(4)
O9 0.083(8) 0.041(6) 0.062(7) -0.001(5) 0.006(6) 0.012(5)
O10 0.031(5) 0.041(5) 0.025(4) -0.002(4) -0.008(4) -0.003(4)
O11 0.056(6) 0.052(6) 0.042(6) -0.005(5) 0.000(5) -0.010(5)
O12 0.079(9) 0.191(16) 0.040(7) -0.025(8) 0.014(6) -0.065(10)
O13 0.068(7) 0.108(10) 0.035(6) -0.024(6) 0.013(5) -0.023(7)
O14 0.062(8) 0.125(11) 0.055(8) 0.016(7) -0.017(6) 0.017(7)
O15 0.091(9) 0.060(8) 0.097(10) -0.012(7) 0.001(7) 0.008(7)
O16 0.134(12) 0.085(10) 0.056(8) 0.000(7) 0.018(8) 0.001(9)
O17 0.108(10) 0.073(9) 0.062(8) 0.026(6) 0.004(7) -0.023(7)
O18 0.071(8) 0.085(9) 0.081(9) -0.008(7) -0.001(7) -0.015(7)
O19 0.115(10) 0.121(11) 0.055(7) -0.037(7) -0.004(7) -0.064(9)
O20 0.096(10) 0.101(11) 0.128(13) -0.025(9) 0.054(9) -0.023(8)
O21 0.087(9) 0.094(10) 0.115(12) -0.020(9) -0.023(8) -0.026(7)
O22 0.085(13) 0.100(14) 0.19(2) 0.073(15) -0.008(13) 0.011(11)
O23 0.102(10) 0.083(8) 0.066(8) -0.008(6) -0.016(7) 0.035(7)
O24 0.046(9) 0.150(16) 0.072(12) 0.030(11) -0.005(7) -0.022(9)
O25 0.078(11) 0.166(18) 0.047(10) -0.016(11) -0.010(8) -0.016(11)
O26 0.093(9) 0.078(8) 0.042(6) -0.002(5) 0.018(6) 0.006(6)
O27 0.075(7) 0.099(8) 0.034(6) 0.024(6) -0.001(5) 0.017(6)
O28 0.100(9) 0.203(16) 0.037(7) -0.041(8) -0.003(6) -0.095(10)
O29 0.071(8) 0.096(10) 0.134(14) -0.007(9) -0.030(8) 0.016(7)
O30 0.128(13) 0.169(15) 0.069(10) -0.062(10) 0.017(8) 0.012(11)
O31 0.074(9) 0.165(14) 0.068(9) -0.032(9) 0.019(7) -0.041(9)
O32 0.075(11) 0.21(2) 0.027(7) -0.002(10) 0.008(7) -0.078(12)
O33 0.044(11) 0.092(16) 0.086(17) 0.069(14) -0.051(11) -0.026(11)
O34 0.085(16) 0.064(14) 0.064(15) 0.017(11) -0.039(12) 0.019(12)
O35 0.21(2) 0.098(12) 0.164(19) -0.001(12) 0.065(16) 0.040(12)
N1 0.046(6) 0.021(5) 0.016(5) -0.005(4) 0.007(4) 0.002(4)
N2 0.059(7) 0.050(7) 0.030(6) -0.020(5) 0.010(5) 0.001(6)
N3 0.042(6) 0.031(6) 0.032(6) -0.003(5) -0.005(5) 0.004(5)
N4 0.040(6) 0.039(6) 0.032(6) -0.006(5) -0.001(5) 0.011(5)
N5 0.030(5) 0.043(6) 0.025(6) 0.004(5) 0.001(4) -0.005(5)
N6 0.038(6) 0.031(6) 0.042(6) -0.004(5) -0.011(5) 0.009(5)
N7 0.072(8) 0.049(7) 0.030(6) 0.002(5) 0.005(6) -0.004(6)
N8 0.033(6) 0.033(6) 0.030(6) -0.006(5) -0.007(5) -0.004(5)
N9 0.043(6) 0.044(6) 0.028(6) 0.002(5) 0.000(5) -0.001(5)
N10 0.031(6) 0.034(6) 0.041(6) 0.001(5) 0.008(5) 0.003(5)
N11 0.053(7) 0.047(7) 0.018(5) 0.002(5) 0.005(5) -0.005(5)
N12 0.075(8) 0.051(7) 0.024(6) 0.018(5) 0.003(5) 0.012(6)
N13 0.043(6) 0.045(7) 0.025(6) -0.002(5) 0.003(5) 0.005(5)
N14 0.042(6) 0.035(6) 0.039(6) -0.002(5) 0.000(5) 0.010(5)
N15 0.021(5) 0.036(6) 0.020(5) -0.008(4) 0.001(4) -0.006(4)
N16 0.038(6) 0.029(5) 0.021(5) -0.002(4) 0.001(4) 0.009(4)
N17 0.036(6) 0.054(7) 0.028(6) -0.009(5) 0.002(4) -0.008(5)
N18 0.037(6) 0.030(6) 0.025(6) 0.000(4) -0.006(4) -0.006(4)
N19 0.031(6) 0.052(7) 0.026(5) -0.006(5) -0.006(4) 0.000(5)
N20 0.026(5) 0.028(5) 0.043(6) -0.001(4) 0.009(5) 0.006(4)
N21 0.068(9) 0.045(8) 0.040(7) -0.011(6) 0.020(6) -0.003(7)
N22 0.105(13) 0.050(8) 0.029(7) 0.008(6) -0.005(7) -0.004(9)
C1 0.059(9) 0.030(7) 0.035(8) 0.008(6) 0.006(6) 0.017(6)
C2 0.079(11) 0.038(7) 0.041(8) 0.017(6) 0.006(7) 0.018(7)
C3 0.066(10) 0.039(8) 0.052(9) 0.011(7) 0.003(8) 0.022(7)
C4 0.065(9) 0.041(8) 0.033(7) 0.002(6) 0.019(7) 0.009(7)
C5 0.043(7) 0.034(7) 0.026(6) -0.008(5) 0.007(5) 0.000(6)
C6 0.045(8) 0.038(7) 0.025(6) -0.005(5) 0.008(6) -0.009(6)
C7 0.047(8) 0.051(8) 0.035(8) -0.018(7) 0.005(6) -0.008(7)
C8 0.034(7) 0.045(8) 0.031(7) 0.004(6) 0.002(5) 0.000(6)
C9 0.031(7) 0.053(8) 0.035(7) -0.013(6) 0.000(5) 0.018(6)
C10 0.036(7) 0.074(10) 0.033(7) 0.007(7) -0.005(6) 0.011(7)
C11 0.055(9) 0.037(8) 0.085(13) 0.023(8) -0.003(8) 0.005(7)
C12 0.019(6) 0.036(7) 0.037(7) 0.009(5) -0.011(5) -0.003(5)
C13 0.030(7) 0.025(7) 0.077(11) 0.015(7) -0.015(7) 0.006(5)
C14 0.053(9) 0.042(8) 0.057(9) -0.003(7) -0.015(7) 0.000(7)
C15 0.057(10) 0.028(7) 0.081(12) 0.013(7) -0.001(8) -0.013(6)
C16 0.048(9) 0.069(11) 0.057(10) 0.005(8) 0.006(8) -0.009(8)
C17 0.064(10) 0.039(8) 0.042(8) -0.005(6) 0.009(7) -0.011(7)
C18 0.052(8) 0.016(6) 0.028(6) 0.007(5) 0.011(6) 0.005(5)
C19 0.060(9) 0.025(7) 0.035(7) 0.006(5) 0.005(6) -0.006(6)
C20 0.039(7) 0.025(6) 0.028(6) -0.007(5) 0.000(5) 0.011(5)
C21 0.039(7) 0.022(6) 0.032(7) 0.000(5) 0.002(5) 0.008(5)
C22 0.036(7) 0.045(8) 0.037(7) -0.009(6) -0.015(6) 0.003(6)
C23 0.063(10) 0.049(8) 0.045(9) -0.015(7) -0.027(7) 0.014(7)
C24 0.048(8) 0.054(8) 0.020(6) 0.003(6) -0.006(6) -0.005(6)
C25 0.023(6) 0.041(7) 0.046(8) -0.011(6) -0.012(5) -0.007(5)
C26 0.047(8) 0.041(8) 0.033(8) 0.001(6) 0.012(6) 0.010(6)
C27 0.046(8) 0.057(9) 0.036(8) -0.009(7) 0.004(6) 0.000(7)
C28 0.104(13) 0.031(7) 0.065(11) 0.001(7) -0.025(10) 0.033(8)
C29 0.060(10) 0.050(9) 0.068(11) -0.001(8) -0.009(8) 0.027(8)
C30 0.051(9) 0.037(8) 0.057(10) 0.010(7) -0.006(7) 0.006(6)
C31 0.036(7) 0.050(8) 0.025(6) 0.012(6) -0.007(5) -0.006(6)
C32 0.031(7) 0.037(7) 0.028(6) 0.004(5) 0.006(5) 0.003(5)
C33 0.036(7) 0.034(7) 0.023(6) -0.001(5) 0.004(5) 0.004(5)
C34 0.022(6) 0.044(7) 0.032(7) -0.003(5) 0.005(5) -0.008(5)
C35 0.042(8) 0.056(9) 0.025(6) -0.004(6) -0.001(6) -0.003(6)
C36 0.039(8) 0.074(10) 0.036(7) -0.026(7) 0.014(6) -0.008(7)
C37 0.047(8) 0.029(6) 0.028(6) -0.016(5) -0.008(5) -0.004(5)
C38 0.031(7) 0.039(7) 0.040(7) 0.005(6) 0.011(6) -0.006(6)
C39 0.039(8) 0.029(7) 0.059(9) -0.007(6) 0.018(7) 0.004(6)
C40 0.038(7) 0.047(8) 0.037(7) -0.004(6) -0.001(6) -0.006(6)
C41 0.065(10) 0.042(8) 0.039(8) -0.003(6) 0.006(7) -0.002(7)
C42 0.050(8) 0.042(8) 0.039(8) 0.000(6) 0.013(6) -0.008(6)
C43 0.032(7) 0.050(9) 0.041(8) -0.010(6) 0.000(6) -0.008(6)
C44 0.040(7) 0.042(8) 0.034(7) 0.013(6) 0.009(6) 0.007(6)
C45 0.042(7) 0.033(7) 0.020(6) -0.007(5) -0.003(5) 0.008(5)
C46 0.040(7) 0.016(6) 0.025(6) 0.013(4) -0.009(5) -0.002(5)
C47 0.038(7) 0.020(6) 0.019(5) 0.002(4) 0.003(5) 0.007(5)
C48 0.051(8) 0.054(8) 0.025(6) 0.008(6) 0.001(6) -0.019(7)
C49 0.058(9) 0.071(10) 0.027(7) -0.003(7) 0.017(6) -0.001(8)
C50 0.073(10) 0.038(8) 0.029(7) -0.005(6) 0.021(7) 0.001(7)
C51 0.042(7) 0.046(8) 0.026(6) -0.016(6) -0.010(5) 0.012(6)
C52 0.047(9) 0.041(8) 0.050(9) -0.008(7) 0.014(7) -0.004(6)

loop_
_atom_type_symbol
_atom_type_description
_atom_type_scat_dispersion_real
_atom_type_scat_dispersion_imag
_atom_type_scat_source
C C 0.0033 0.0016 'International Tables Vol C Tables 4.2.6.8 and 6.1.1.4'
H H 0.0000 0.0000 'International Tables Vol C Tables 4.2.6.8 and 6.1.1.4'
N N 0.0061 0.0033 'International Tables Vol C Tables 4.2.6.8 and 6.1.1.4'
O O 0.0106 0.0060 'International Tables Vol C Tables 4.2.6.8 and 6.1.1.4'
Cu Cu 0.3201 1.2651 'International Tables Vol C Tables 4.2.6.8 and 6.1.1.4'

loop_
_geom_angle_atom_site_label_1
_geom_angle_atom_site_label_2
_geom_angle_atom_site_label_3
_geom_angle
_geom_angle_site_symmetry_1
_geom_angle_site_symmetry_3
_geom_angle_publ_flag
N3 Cu1 N20 170.5(4) . . ?
N3 Cu1 O1 80.0(4) . . ?
N20 Cu1 O1 98.7(3) . . ?
N3 Cu1 N1 79.1(4) . . ?
N20 Cu1 N1 102.1(4) . . ?
O1 Cu1 N1 159.1(3) . . ?
N3 Cu1 O10 113.0(4) . . ?
N20 Cu1 O10 76.5(4) . . ?
O1 Cu1 O10 94.8(3) . . ?
N1 Cu1 O10 92.8(3) . . ?
N8 Cu2 N5 176.9(5) . . ?
N8 Cu2 O4 79.3(4) . . ?
N5 Cu2 O4 99.3(4) . . ?
N8 Cu2 N6 77.9(4) . . ?
N5 Cu2 N6 103.4(4) . . ?
O4 Cu2 N6 157.2(4) . . ?
N8 Cu2 O1 107.7(4) . . ?
N5 Cu2 O1 75.0(4) . . ?
O4 Cu2 O1 93.1(3) . . ?
N6 Cu2 O1 95.1(3) . . ?
N8 Cu2 O2 100.7(4) . . ?
N5 Cu2 O2 76.6(4) . . ?
O4 Cu2 O2 90.9(3) . . ?
N6 Cu2 O2 91.9(4) . . ?
O1 Cu2 O2 151.6(3) . . ?
N13 Cu3 O7 79.9(4) . . ?
N13 Cu3 N10 172.0(5) . . ?
O7 Cu3 N10 96.7(4) . . ?
N13 Cu3 N11 78.7(4) . . ?
O7 Cu3 N11 158.6(4) . . ?
N10 Cu3 N11 104.4(4) . . ?
N13 Cu3 O4 110.6(4) . . ?
O7 Cu3 O4 92.9(3) . . ?
N10 Cu3 O4 76.6(4) . . ?
N11 Cu3 O4 95.5(3) . . ?
N13 Cu3 O5 98.4(4) . . ?
O7 Cu3 O5 90.4(3) . . ?
N10 Cu3 O5 74.4(4) . . ?
N11 Cu3 O5 91.6(4) . . ?
O4 Cu3 O5 150.9(3) . . ?
N18 Cu4 N15 169.4(4) . . ?
N18 Cu4 O10 79.3(4) . . ?
N15 Cu4 O10 96.4(4) . . ?
N18 Cu4 N16 79.8(4) . . ?
N15 Cu4 N16 104.5(4) . . ?
O10 Cu4 N16 159.0(3) . . ?
N18 Cu4 O7 113.7(4) . . ?
N15 Cu4 O7 76.1(3) . . ?
O10 Cu4 O7 95.0(3) . . ?
N16 Cu4 O7 92.4(3) . . ?
N18 Cu4 O8 95.8(4) . . ?
N15 Cu4 O8 74.6(4) . . ?
O10 Cu4 O8 91.7(3) . . ?
N16 Cu4 O8 91.4(3) . . ?
O7 Cu4 O8 150.5(3) . . ?
C7 O1 Cu1 110.6(8) . . ?
C7 O1 Cu2 109.8(8) . . ?
Cu1 O1 Cu2 139.5(4) . . ?
C13 O2 Cu2 109.8(9) . . ?
C20 O4 Cu2 109.6(8) . . ?
C20 O4 Cu3 110.8(8) . . ?
Cu2 O4 Cu3 139.6(4) . . ?
C26 O5 Cu3 108.0(8) . . ?
C33 O7 Cu3 107.1(7) . . ?
C33 O7 Cu4 113.5(7) . . ?
Cu3 O7 Cu4 139.2(4) . . ?
C39 O8 Cu4 107.3(8) . . ?
C39 O9 H73 113.5(11) . . ?
C46 O10 Cu4 108.8(7) . . ?
C46 O10 Cu1 110.7(7) . . ?
Cu4 O10 Cu1 140.5(4) . . ?
C52 O12 H74 130.0(14) . . ?
H67 O19 H68 104.0(13) . . ?
H69 O20 H70 103.2(16) . . ?
H55 O21 H56 106.4(12) . . ?
H63 O22 H64 111.2(17) . . ?
H57 O23 H58 106.9(13) . . ?
H59 O24 H60 113.7(17) . . ?
H53 O25 H54 108.2(18) . . ?
H45 O26 H46 104.2(11) . . ?
H37 O27 H38 106.6(10) . . ?
H39 O28 H40 106.3(17) . . ?
H43 O29 H44 104.8(14) . . ?
H41 O30 H42 103.2(14) . . ?
H47 O31 H48 106.0(14) . . ?
H71 O32 H72 109(2) . . ?
H65 O33 H66 124(3) . . ?
H51 O34 H52 109(2) . . ?
H49 O35 H50 98.4(19) . . ?
C1 N1 C5 119.8(10) . . ?
C1 N1 Cu1 128.0(8) . . ?
C5 N1 Cu1 112.2(8) . . ?
C6 N2 H1 121.6(12) . . ?
C6 N2 H2 120.5(11) . . ?
H1 N2 H2 117.7(11) . . ?
C6 N3 N4 122.6(11) . . ?
C6 N3 Cu1 119.8(9) . . ?
N4 N3 Cu1 117.4(8) . . ?
C7 N4 N3 108.6(11) . . ?
C8 N5 C12 120.3(11) . . ?
C8 N5 Cu2 121.4(9) . . ?
C12 N5 Cu2 118.2(8) . . ?
C14 N6 C18 118.0(12) . . ?
C14 N6 Cu2 128.4(10) . . ?
C18 N6 Cu2 113.5(9) . . ?
C19 N7 H3 120.2(12) . . ?
C19 N7 H4 122.0(13) . . ?
H3 N7 H4 117.8(11) . . ?
C19 N8 N9 120.1(11) . . ?
C19 N8 Cu2 120.8(9) . . ?
N9 N8 Cu2 117.8(8) . . ?
C20 N9 N8 106.0(10) . . ?
C25 N10 C21 117.9(11) . . ?
C25 N10 Cu3 122.4(9) . . ?
C21 N10 Cu3 119.6(9) . . ?
C27 N11 C31 119.3(12) . . ?
C27 N11 Cu3 128.9(9) . . ?
C31 N11 Cu3 111.7(9) . . ?
C32 N12 H5 119.8(12) . . ?
C32 N12 H6 119.5(11) . . ?
H5 N12 H6 120.4(11) . . ?
C32 N13 N14 120.4(11) . . ?
C32 N13 Cu3 121.5(9) . . ?
N14 N13 Cu3 117.6(8) . . ?
C33 N14 N13 106.9(11) . . ?
C34 N15 C38 118.6(10) . . ?
C34 N15 Cu4 120.2(8) . . ?
C38 N15 Cu4 120.9(8) . . ?
C40 N16 C44 118.2(11) . . ?
C40 N16 Cu4 128.8(9) . . ?
C44 N16 Cu4 113.0(8) . . ?
C45 N17 H7 118.9(10) . . ?
C45 N17 H8 121.0(11) . . ?
H7 N17 H8 120.1(11) . . ?
C45 N18 N19 118.3(10) . . ?
C45 N18 Cu4 121.0(9) . . ?
N19 N18 Cu4 120.4(7) . . ?
C46 N19 N18 106.9(10) . . ?
C47 N20 C51 116.1(11) . . ?
C47 N20 Cu1 121.6(8) . . ?
C51 N20 Cu1 122.2(9) . . ?
O13 N21 O14 119.2(14) . . ?
O13 N21 O15 119.9(15) . . ?
O14 N21 O15 120.8(15) . . ?
O17 N22 O18 118.1(15) . . ?
O17 N22 O16 120.3(17) . . ?
O18 N22 O16 121.6(15) . . ?
N1 C1 C2 124.0(12) . . ?
N1 C1 H9 117.5(12) . . ?
C2 C1 H9 118.5(12) . . ?
C3 C2 C1 115.3(12) . . ?
C3 C2 H10 119.8(14) . . ?
C1 C2 H10 124.9(15) . . ?
C4 C3 C2 121.8(13) . . ?
C4 C3 H11 118.4(16) . . ?
C2 C3 H11 119.8(14) . . ?
C3 C4 C5 119.3(13) . . ?
C3 C4 H12 120.5(14) . . ?
C5 C4 H12 120.2(13) . . ?
N1 C5 C4 119.8(12) . . ?
N1 C5 C6 113.5(10) . . ?
C4 C5 C6 126.7(11) . . ?
N3 C6 N2 123.2(12) . . ?
N3 C6 C5 115.0(11) . . ?
N2 C6 C5 121.7(11) . . ?
O1 C7 N4 123.3(13) . . ?
O1 C7 C8 118.4(12) . . ?
N4 C7 C8 118.2(12) . . ?
N5 C8 C9 121.7(12) . . ?
N5 C8 C7 115.3(12) . . ?
C9 C8 C7 123.0(12) . . ?
C10 C9 C8 120.7(12) . . ?
C10 C9 H13 120.1(14) . . ?
C8 C9 H13 119.2(13) . . ?
C9 C10 C11 116.5(12) . . ?
C9 C10 H14 119.4(14) . . ?
C11 C10 H14 123.7(15) . . ?
C12 C11 C10 121.1(13) . . ?
C12 C11 H15 120.1(17) . . ?
C10 C11 H15 118.6(16) . . ?
N5 C12 C11 119.5(12) . . ?
N5 C12 C13 117.4(11) . . ?
C11 C12 C13 123.0(12) . . ?
O3 C13 O2 122.7(15) . . ?
O3 C13 C12 119.4(14) . . ?
O2 C13 C12 117.7(11) . . ?
N6 C14 C15 122.5(15) . . ?
N6 C14 H16 119.9(15) . . ?
C15 C14 H16 117.6(15) . . ?
C16 C15 C14 118.5(15) . . ?
C16 C15 H17 120.1(15) . . ?
C14 C15 H17 121.4(17) . . ?
C15 C16 C17 119.8(14) . . ?
C15 C16 H18 119.0(16) . . ?
C17 C16 H18 120.9(16) . . ?
C18 C17 C16 119.2(14) . . ?
C18 C17 H19 120.9(15) . . ?
C16 C17 H19 119.9(14) . . ?
C17 C18 N6 121.9(13) . . ?
C17 C18 C19 125.4(12) . . ?
N6 C18 C19 112.7(11) . . ?
N8 C19 N7 124.2(13) . . ?
N8 C19 C18 114.0(11) . . ?
N7 C19 C18 121.7(12) . . ?
O4 C20 N9 127.3(12) . . ?
O4 C20 C21 119.7(11) . . ?
N9 C20 C21 113.0(11) . . ?
N10 C21 C22 123.0(12) . . ?
N10 C21 C20 113.2(11) . . ?
C22 C21 C20 123.8(11) . . ?
C21 C22 C23 116.8(12) . . ?
C21 C22 H20 121.8(12) . . ?
C23 C22 H20 121.4(12) . . ?
C24 C23 C22 120.0(12) . . ?
C24 C23 H21 123.1(15) . . ?
C22 C23 H21 116.9(15) . . ?
C25 C24 C23 118.2(13) . . ?
C25 C24 H22 121.0(13) . . ?
C23 C24 H22 120.9(12) . . ?
N10 C25 C24 123.7(13) . . ?
N10 C25 C26 114.1(11) . . ?
C24 C25 C26 122.1(12) . . ?
O5 C26 O6 122.4(12) . . ?
O5 C26 C25 121.2(12) . . ?
O6 C26 C25 116.4(12) . . ?
N11 C27 C28 120.9(14) . . ?
N11 C27 H23 120.1(14) . . ?
C28 C27 H23 118.9(14) . . ?
C29 C28 C27 122.4(15) . . ?
C29 C28 H24 120.4(13) . . ?
C27 C28 H24 117.2(15) . . ?
C28 C29 C30 117.7(13) . . ?
C28 C29 H25 123.2(17) . . ?
C30 C29 H25 118.9(17) . . ?
C31 C30 C29 120.5(14) . . ?
C31 C30 H26 120.6(14) . . ?
C29 C30 H26 118.9(14) . . ?
N11 C31 C30 119.1(13) . . ?
N11 C31 C32 115.6(12) . . ?
C30 C31 C32 124.8(12) . . ?
N13 C32 N12 123.9(12) . . ?
N13 C32 C31 111.6(11) . . ?
N12 C32 C31 124.4(11) . . ?
N14 C33 O7 128.4(11) . . ?
N14 C33 C34 116.9(11) . . ?
O7 C33 C34 114.7(10) . . ?
N15 C34 C35 120.4(12) . . ?
N15 C34 C33 115.4(11) . . ?
C35 C34 C33 124.1(12) . . ?
C36 C35 C34 121.1(13) . . ?
C36 C35 H27 117.8(13) . . ?
C34 C35 H27 120.9(13) . . ?
C35 C36 C37 119.0(12) . . ?
C35 C36 H28 120.2(16) . . ?
C37 C36 H28 120.8(14) . . ?
C38 C37 C36 118.9(11) . . ?
C38 C37 H29 120.6(13) . . ?
C36 C37 H29 120.6(12) . . ?
N15 C38 C37 122.0(12) . . ?
N15 C38 C39 113.3(11) . . ?
C37 C38 C39 124.7(12) . . ?
O8 C39 O9 124.6(14) . . ?
O8 C39 C38 122.9(12) . . ?
O9 C39 C38 112.5(12) . . ?
N16 C40 C41 121.5(12) . . ?
N16 C40 H30 120.8(13) . . ?
C41 C40 H30 117.7(13) . . ?
C42 C41 C40 120.9(13) . . ?
C42 C41 H31 124.2(15) . . ?
C40 C41 H31 114.9(14) . . ?
C41 C42 C43 120.2(13) . . ?
C41 C42 H32 119.5(13) . . ?
C43 C42 H32 120.3(14) . . ?
C42 C43 C44 115.5(12) . . ?
C42 C43 H33 121.9(13) . . ?
C44 C43 H33 122.6(13) . . ?
N16 C44 C43 123.7(11) . . ?
N16 C44 C45 113.2(12) . . ?
C43 C44 C45 123.0(12) . . ?
N18 C45 N17 123.7(12) . . ?
N18 C45 C44 112.6(11) . . ?
N17 C45 C44 123.7(11) . . ?
N19 C46 O10 124.6(11) . . ?
N19 C46 C47 118.2(10) . . ?
O10 C46 C47 117.2(10) . . ?
N20 C47 C48 126.8(11) . . ?
N20 C47 C46 113.9(10) . . ?
C48 C47 C46 119.3(11) . . ?
C47 C48 C49 114.7(12) . . ?
C47 C48 H34 124.2(12) . . ?
C49 C48 H34 121.1(12) . . ?
C50 C49 C48 122.2(12) . . ?
C50 C49 H35 120.8(14) . . ?
C48 C49 H35 116.9(14) . . ?
C51 C50 C49 116.4(13) . . ?
C51 C50 H36 121.0(15) . . ?
C49 C50 H36 122.6(13) . . ?
N20 C51 C50 123.9(12) . . ?
N20 C51 C52 114.4(12) . . ?
C50 C51 C52 121.6(13) . . ?
O11 C52 O12 122.8(14) . . ?
O11 C52 C51 121.6(13) . . ?
O12 C52 C51 115.3(13) . . ?

loop_
_geom_bond_atom_site_label_1
_geom_bond_atom_site_label_2
_geom_bond_distance
_geom_bond_site_symmetry_2
_geom_bond_publ_flag
Cu1 N3 1.904(11) . ?
Cu1 N20 1.983(11) . ?
Cu1 O1 2.005(8) . ?
Cu1 N1 2.067(9) . ?
Cu1 O10 2.274(8) . ?
Cu2 N8 1.904(11) . ?
Cu2 N5 1.999(10) . ?
Cu2 O4 2.004(8) . ?
Cu2 N6 2.101(11) . ?
Cu2 O1 2.297(8) . ?
Cu2 O2 2.328(10) . ?
Cu3 N13 1.909(11) . ?
Cu3 O7 1.995(8) . ?
Cu3 N10 2.026(11) . ?
Cu3 N11 2.046(11) . ?
Cu3 O4 2.281(8) . ?
Cu3 O5 2.428(8) . ?
Cu4 N18 1.874(10) . ?
Cu4 N15 2.005(9) . ?
Cu4 O10 2.025(8) . ?
Cu4 N16 2.056(10) . ?
Cu4 O7 2.242(8) . ?
Cu4 O8 2.422(9) . ?
O1 C7 1.295(15) . ?
O2 C13 1.272(16) . ?
O3 C13 1.275(15) . ?
O4 C20 1.253(14) . ?
O5 C26 1.253(16) . ?
O6 C26 1.285(16) . ?
O7 C33 1.324(14) . ?
O8 C39 1.202(16) . ?
O9 C39 1.339(15) . ?
O9 H73 1.144(11) . ?
O10 C46 1.334(14) . ?
O11 C52 1.204(16) . ?
O12 C52 1.274(17) . ?
O12 H74 0.833(12) . ?
O13 N21 1.203(15) . ?
O14 N21 1.255(16) . ?
O15 N21 1.277(16) . ?
O16 N22 1.298(18) . ?
O17 N22 1.198(16) . ?
O18 N22 1.243(17) . ?
O19 H67 0.990(11) . ?
O19 H68 0.978(16) . ?
O20 H69 1.006(15) . ?
O20 H70 0.973(14) . ?
O21 H55 0.986(14) . ?
O21 H56 0.952(14) . ?
O22 H63 0.96(2) . ?
O22 H64 0.93(2) . ?
O23 H57 0.986(13) . ?
O23 H58 0.944(12) . ?
O24 H59 0.952(14) . ?
O24 H60 0.900(15) . ?
O25 H53 0.971(18) . ?
O25 H54 0.945(16) . ?
O26 H45 1.010(12) . ?
O26 H46 0.956(11) . ?
O27 H37 0.963(12) . ?
O27 H38 0.971(10) . ?
O28 H39 0.965(13) . ?
O28 H40 0.974(14) . ?
O29 H43 0.970(15) . ?
O29 H44 0.987(12) . ?
O30 H41 0.975(16) . ?
O30 H42 1.004(15) . ?
O31 H47 0.951(12) . ?
O31 H48 0.992(17) . ?
O32 H71 0.937(15) . ?
O32 H72 0.967(18) . ?
O33 H65 0.961(15) . ?
O33 H66 0.79(2) . ?
O34 H51 1.00(2) . ?
O34 H52 0.901(18) . ?
O35 H49 0.990(17) . ?
O35 H50 1.06(2) . ?
N1 C1 1.276(15) . ?
N1 C5 1.351(14) . ?
N2 C6 1.374(15) . ?
N2 H1 0.955(10) . ?
N2 H2 0.968(12) . ?
N3 C6 1.280(16) . ?
N3 N4 1.406(14) . ?
N4 C7 1.340(16) . ?
N5 C8 1.306(17) . ?
N5 C12 1.349(16) . ?
N6 C14 1.333(17) . ?
N6 C18 1.333(15) . ?
N7 C19 1.324(16) . ?
N7 H3 0.972(12) . ?
N7 H4 0.949(12) . ?
N8 C19 1.295(16) . ?
N8 N9 1.413(14) . ?
N9 C20 1.320(16) . ?
N10 C25 1.335(15) . ?
N10 C21 1.344(15) . ?
N11 C27 1.353(17) . ?
N11 C31 1.360(14) . ?
N12 C32 1.336(15) . ?
N12 H5 0.946(10) . ?
N12 H6 0.950(12) . ?
N13 C32 1.294(16) . ?
N13 N14 1.403(14) . ?
N14 C33 1.258(16) . ?
N15 C34 1.349(15) . ?
N15 C38 1.362(16) . ?
N16 C40 1.300(16) . ?
N16 C44 1.338(16) . ?
N17 C45 1.361(15) . ?
N17 H7 0.961(10) . ?
N17 H8 0.938(10) . ?
N18 C45 1.305(15) . ?
N18 N19 1.408(14) . ?
N19 C46 1.308(15) . ?
N20 C47 1.353(16) . ?
N20 C51 1.356(17) . ?
C1 C2 1.407(18) . ?
C1 H9 0.964(13) . ?
C2 C3 1.36(2) . ?
C2 H10 0.943(13) . ?
C3 C4 1.342(19) . ?
C3 H11 0.955(14) . ?
C4 C5 1.380(17) . ?
C4 H12 0.958(13) . ?
C5 C6 1.449(18) . ?
C7 C8 1.45(2) . ?
C8 C9 1.399(18) . ?
C9 C10 1.324(18) . ?
C9 H13 0.947(12) . ?
C10 C11 1.43(2) . ?
C10 H14 0.949(13) . ?
C11 C12 1.36(2) . ?
C11 H15 0.968(14) . ?
C12 C13 1.48(2) . ?
C14 C15 1.35(2) . ?
C14 H16 0.942(16) . ?
C15 C16 1.31(2) . ?
C15 H17 0.933(16) . ?
C16 C17 1.39(2) . ?
C16 H18 0.959(15) . ?
C17 C18 1.306(18) . ?
C17 H19 0.959(14) . ?
C18 C19 1.478(19) . ?
C20 C21 1.521(18) . ?
C21 C22 1.355(17) . ?
C22 C23 1.425(18) . ?
C22 H20 0.992(14) . ?
C23 C24 1.35(2) . ?
C23 H21 0.959(14) . ?
C24 C25 1.346(17) . ?
C24 H22 0.963(13) . ?
C25 C26 1.513(18) . ?
C27 C28 1.367(19) . ?
C27 H23 0.971(14) . ?
C28 C29 1.30(2) . ?
C28 H24 1.007(16) . ?
C29 C30 1.42(2) . ?
C29 H25 0.950(14) . ?
C30 C31 1.374(18) . ?
C30 H26 0.948(15) . ?
C31 C32 1.445(18) . ?
C33 C34 1.493(17) . ?
C34 C35 1.384(16) . ?
C35 C36 1.349(19) . ?
C35 H27 0.955(13) . ?
C36 C37 1.38(2) . ?
C36 H28 0.947(13) . ?
C37 C38 1.373(17) . ?
C37 H29 0.949(12) . ?
C38 C39 1.500(19) . ?
C40 C41 1.396(19) . ?
C40 H30 0.933(13) . ?
C41 C42 1.344(19) . ?
C41 H31 0.928(14) . ?
C42 C43 1.365(18) . ?
C42 H32 0.928(13) . ?
C43 C44 1.432(18) . ?
C43 H33 0.950(13) . ?
C44 C45 1.493(17) . ?
C46 C47 1.486(16) . ?
C47 C48 1.355(16) . ?
C48 C49 1.408(18) . ?
C48 H34 0.933(13) . ?
C49 C50 1.40(2) . ?
C49 H35 0.959(13) . ?
C50 C51 1.377(18) . ?
C50 H36 0.967(14) . ?
C51 C52 1.479(19) . ?

loop_
_geom_torsion_atom_site_label_1
_geom_torsion_atom_site_label_2
_geom_torsion_atom_site_label_3
_geom_torsion_atom_site_label_4
_geom_torsion
_geom_torsion_site_symmetry_1
_geom_torsion_site_symmetry_2
_geom_torsion_site_symmetry_3
_geom_torsion_site_symmetry_4
_geom_torsion_publ_flag
N3 Cu1 O1 C7 0.0(9) . . . . ?
N20 Cu1 O1 C7 -170.4(9) . . . . ?
N1 Cu1 O1 C7 1.8(15) . . . . ?
O10 Cu1 O1 C7 112.5(8) . . . . ?
N3 Cu1 O1 Cu2 -176.5(7) . . . . ?
N20 Cu1 O1 Cu2 13.1(7) . . . . ?
N1 Cu1 O1 Cu2 -174.7(8) . . . . ?
O10 Cu1 O1 Cu2 -64.0(7) . . . . ?
N8 Cu2 O1 C7 -178.8(8) . . . . ?
N5 Cu2 O1 C7 -0.3(8) . . . . ?
O4 Cu2 O1 C7 -99.1(8) . . . . ?
N6 Cu2 O1 C7 102.2(9) . . . . ?
O2 Cu2 O1 C7 -1.5(12) . . . . ?
N8 Cu2 O1 Cu1 -2.3(8) . . . . ?
N5 Cu2 O1 Cu1 176.2(7) . . . . ?
O4 Cu2 O1 Cu1 77.4(7) . . . . ?
N6 Cu2 O1 Cu1 -81.3(7) . . . . ?
O2 Cu2 O1 Cu1 175.0(6) . . . . ?
N8 Cu2 O2 C13 174.0(9) . . . . ?
N5 Cu2 O2 C13 -4.6(9) . . . . ?
O4 Cu2 O2 C13 94.7(9) . . . . ?
N6 Cu2 O2 C13 -108.0(9) . . . . ?
O1 Cu2 O2 C13 -3.4(13) . . . . ?
N8 Cu2 O4 C20 -1.4(8) . . . . ?
N5 Cu2 O4 C20 175.8(8) . . . . ?
N6 Cu2 O4 C20 2.1(13) . . . . ?
O1 Cu2 O4 C20 -108.9(7) . . . . ?
O2 Cu2 O4 C20 99.2(8) . . . . ?
N8 Cu2 O4 Cu3 178.5(7) . . . . ?
N5 Cu2 O4 Cu3 -4.3(7) . . . . ?
N6 Cu2 O4 Cu3 -178.0(7) . . . . ?
O1 Cu2 O4 Cu3 71.0(6) . . . . ?
O2 Cu2 O4 Cu3 -80.9(6) . . . . ?
N13 Cu3 O4 C20 174.5(8) . . . . ?
O7 Cu3 O4 C20 94.2(7) . . . . ?
N10 Cu3 O4 C20 -2.0(7) . . . . ?
N11 Cu3 O4 C20 -105.5(8) . . . . ?
O5 Cu3 O4 C20 -2.0(11) . . . . ?
N13 Cu3 O4 Cu2 -5.4(7) . . . . ?
O7 Cu3 O4 Cu2 -85.7(7) . . . . ?
N10 Cu3 O4 Cu2 178.1(7) . . . . ?
N11 Cu3 O4 Cu2 74.6(7) . . . . ?
O5 Cu3 O4 Cu2 178.1(5) . . . . ?
N13 Cu3 O5 C26 -175.9(9) . . . . ?
O7 Cu3 O5 C26 -96.1(8) . . . . ?
N10 Cu3 O5 C26 0.8(8) . . . . ?
N11 Cu3 O5 C26 105.2(9) . . . . ?
O4 Cu3 O5 C26 0.8(12) . . . . ?
N13 Cu3 O7 C33 -1.8(8) . . . . ?
N10 Cu3 O7 C33 -174.6(8) . . . . ?
N11 Cu3 O7 C33 -4.6(15) . . . . ?
O4 Cu3 O7 C33 108.6(7) . . . . ?
O5 Cu3 O7 C33 -100.2(8) . . . . ?
N13 Cu3 O7 Cu4 -176.0(7) . . . . ?
N10 Cu3 O7 Cu4 11.3(7) . . . . ?
N11 Cu3 O7 Cu4 -178.8(8) . . . . ?
O4 Cu3 O7 Cu4 -65.5(7) . . . . ?
O5 Cu3 O7 Cu4 85.6(7) . . . . ?
N18 Cu4 O7 C33 -173.1(8) . . . . ?
N15 Cu4 O7 C33 2.6(8) . . . . ?
O10 Cu4 O7 C33 -92.7(8) . . . . ?
N16 Cu4 O7 C33 107.0(8) . . . . ?
O8 Cu4 O7 C33 9.7(11) . . . . ?
N18 Cu4 O7 Cu3 0.8(8) . . . . ?
N15 Cu4 O7 Cu3 176.6(7) . . . . ?
O10 Cu4 O7 Cu3 81.2(7) . . . . ?
N16 Cu4 O7 Cu3 -79.1(7) . . . . ?
O8 Cu4 O7 Cu3 -176.3(5) . . . . ?
N18 Cu4 O8 C39 166.9(9) . . . . ?
N15 Cu4 O8 C39 -8.6(9) . . . . ?
O10 Cu4 O8 C39 87.5(9) . . . . ?
N16 Cu4 O8 C39 -113.3(9) . . . . ?
O7 Cu4 O8 C39 -15.8(12) . . . . ?
N18 Cu4 O10 C46 -0.6(7) . . . . ?
N15 Cu4 O10 C46 169.6(7) . . . . ?
N16 Cu4 O10 C46 -3.4(14) . . . . ?
O7 Cu4 O10 C46 -113.8(7) . . . . ?
O8 Cu4 O10 C46 94.9(7) . . . . ?
N18 Cu4 O10 Cu1 177.2(7) . . . . ?
N15 Cu4 O10 Cu1 -12.6(7) . . . . ?
N16 Cu4 O10 Cu1 174.4(7) . . . . ?
O7 Cu4 O10 Cu1 64.0(6) . . . . ?
O8 Cu4 O10 Cu1 -87.3(6) . . . . ?
N3 Cu1 O10 C46 -179.8(7) . . . . ?
N20 Cu1 O10 C46 1.3(7) . . . . ?
O1 Cu1 O10 C46 99.1(7) . . . . ?
N1 Cu1 O10 C46 -100.4(7) . . . . ?
N3 Cu1 O10 Cu4 2.5(8) . . . . ?
N20 Cu1 O10 Cu4 -176.5(7) . . . . ?
O1 Cu1 O10 Cu4 -78.7(7) . . . . ?
N1 Cu1 O10 Cu4 81.8(6) . . . . ?
N3 Cu1 N1 C1 176.5(12) . . . . ?
N20 Cu1 N1 C1 -13.1(12) . . . . ?
O1 Cu1 N1 C1 174.7(11) . . . . ?
O10 Cu1 N1 C1 63.6(11) . . . . ?
N3 Cu1 N1 C5 -3.7(8) . . . . ?
N20 Cu1 N1 C5 166.7(8) . . . . ?
O1 Cu1 N1 C5 -5.5(15) . . . . ?
O10 Cu1 N1 C5 -116.5(8) . . . . ?
N20 Cu1 N3 C6 -92(3) . . . . ?
O1 Cu1 N3 C6 -174.3(10) . . . . ?
N1 Cu1 N3 C6 6.3(10) . . . . ?
O10 Cu1 N3 C6 94.7(10) . . . . ?
N20 Cu1 N3 N4 83(3) . . . . ?
O1 Cu1 N3 N4 -0.2(8) . . . . ?
N1 Cu1 N3 N4 -179.5(9) . . . . ?
O10 Cu1 N3 N4 -91.1(9) . . . . ?
C6 N3 N4 C7 174.3(12) . . . . ?
Cu1 N3 N4 C7 0.3(13) . . . . ?
N8 Cu2 N5 C8 152(7) . . . . ?
O4 Cu2 N5 C8 90.2(10) . . . . ?
N6 Cu2 N5 C8 -92.3(10) . . . . ?
O1 Cu2 N5 C8 -0.5(9) . . . . ?
O2 Cu2 N5 C8 178.9(10) . . . . ?
N8 Cu2 N5 C12 -24(8) . . . . ?
O4 Cu2 N5 C12 -85.8(9) . . . . ?
N6 Cu2 N5 C12 91.7(9) . . . . ?
O1 Cu2 N5 C12 -176.5(9) . . . . ?
O2 Cu2 N5 C12 2.9(8) . . . . ?
N8 Cu2 N6 C14 -175.0(12) . . . . ?
N5 Cu2 N6 C14 7.8(12) . . . . ?
O4 Cu2 N6 C14 -178.6(10) . . . . ?
O1 Cu2 N6 C14 -68.0(11) . . . . ?
O2 Cu2 N6 C14 84.5(11) . . . . ?
N8 Cu2 N6 C18 5.4(8) . . . . ?
N5 Cu2 N6 C18 -171.8(8) . . . . ?
O4 Cu2 N6 C18 1.8(14) . . . . ?
O1 Cu2 N6 C18 112.4(8) . . . . ?
O2 Cu2 N6 C18 -95.1(8) . . . . ?
N5 Cu2 N8 C19 106(8) . . . . ?
O4 Cu2 N8 C19 168.8(11) . . . . ?
N6 Cu2 N8 C19 -9.8(10) . . . . ?
O1 Cu2 N8 C19 -101.4(10) . . . . ?
O2 Cu2 N8 C19 79.9(10) . . . . ?
N5 Cu2 N8 N9 -61(8) . . . . ?
O4 Cu2 N8 N9 1.7(8) . . . . ?
N6 Cu2 N8 N9 -176.9(9) . . . . ?
O1 Cu2 N8 N9 91.6(9) . . . . ?
O2 Cu2 N8 N9 -87.1(9) . . . . ?
C19 N8 N9 C20 -168.7(11) . . . . ?
Cu2 N8 N9 C20 -1.6(12) . . . . ?
N13 Cu3 N10 C25 23(4) . . . . ?
O7 Cu3 N10 C25 86.9(10) . . . . ?
N11 Cu3 N10 C25 -89.3(10) . . . . ?
O4 Cu3 N10 C25 178.3(10) . . . . ?
O5 Cu3 N10 C25 -1.7(9) . . . . ?
N13 Cu3 N10 C21 -154(3) . . . . ?
O7 Cu3 N10 C21 -89.7(9) . . . . ?
N11 Cu3 N10 C21 94.1(9) . . . . ?
O4 Cu3 N10 C21 1.8(8) . . . . ?
O5 Cu3 N10 C21 -178.2(10) . . . . ?
N13 Cu3 N11 C27 177.5(13) . . . . ?
O7 Cu3 N11 C27 -179.6(11) . . . . ?
N10 Cu3 N11 C27 -10.0(13) . . . . ?
O4 Cu3 N11 C27 67.5(12) . . . . ?
O5 Cu3 N11 C27 -84.3(12) . . . . ?
N13 Cu3 N11 C31 -7.7(9) . . . . ?
O7 Cu3 N11 C31 -4.8(17) . . . . ?
N10 Cu3 N11 C31 164.8(8) . . . . ?
O4 Cu3 N11 C31 -117.7(9) . . . . ?
O5 Cu3 N11 C31 90.5(9) . . . . ?
O7 Cu3 N13 C32 -170.5(11) . . . . ?
N10 Cu3 N13 C32 -105(3) . . . . ?
N11 Cu3 N13 C32 8.4(10) . . . . ?
O4 Cu3 N13 C32 100.1(10) . . . . ?
O5 Cu3 N13 C32 -81.6(11) . . . . ?
O7 Cu3 N13 N14 1.7(9) . . . . ?
N10 Cu3 N13 N14 67(3) . . . . ?
N11 Cu3 N13 N14 -179.4(10) . . . . ?
O4 Cu3 N13 N14 -87.7(9) . . . . ?
O5 Cu3 N13 N14 90.6(9) . . . . ?
C32 N13 N14 C33 171.3(12) . . . . ?
Cu3 N13 N14 C33 -1.0(14) . . . . ?
N18 Cu4 N15 C34 156(2) . . . . ?
O10 Cu4 N15 C34 91.3(9) . . . . ?
N16 Cu4 N15 C34 -91.3(9) . . . . ?
O7 Cu4 N15 C34 -2.4(8) . . . . ?
O8 Cu4 N15 C34 -178.8(9) . . . . ?
N18 Cu4 N15 C38 -18(3) . . . . ?
O10 Cu4 N15 C38 -83.1(9) . . . . ?
N16 Cu4 N15 C38 94.4(9) . . . . ?
O7 Cu4 N15 C38 -176.7(9) . . . . ?
O8 Cu4 N15 C38 6.9(8) . . . . ?
N18 Cu4 N16 C40 -174.0(12) . . . . ?
N15 Cu4 N16 C40 15.8(12) . . . . ?
O10 Cu4 N16 C40 -171.3(10) . . . . ?
O7 Cu4 N16 C40 -60.4(11) . . . . ?
O8 Cu4 N16 C40 90.3(11) . . . . ?
N18 Cu4 N16 C44 3.5(8) . . . . ?
N15 Cu4 N16 C44 -166.6(8) . . . . ?
O10 Cu4 N16 C44 6.2(15) . . . . ?
O7 Cu4 N16 C44 117.1(8) . . . . ?
O8 Cu4 N16 C44 -92.2(8) . . . . ?
N15 Cu4 N18 C45 109(2) . . . . ?
O10 Cu4 N18 C45 175.2(10) . . . . ?
N16 Cu4 N18 C45 -5.9(9) . . . . ?
O7 Cu4 N18 C45 -94.0(10) . . . . ?
O8 Cu4 N18 C45 84.6(10) . . . . ?
N15 Cu4 N18 N19 -64(3) . . . . ?
O10 Cu4 N18 N19 2.1(8) . . . . ?
N16 Cu4 N18 N19 -178.9(9) . . . . ?
O7 Cu4 N18 N19 92.9(9) . . . . ?
O8 Cu4 N18 N19 -88.5(9) . . . . ?
C45 N18 N19 C46 -176.2(11) . . . . ?
Cu4 N18 N19 C46 -3.0(13) . . . . ?
N3 Cu1 N20 C47 -176(2) . . . . ?
O1 Cu1 N20 C47 -94.9(9) . . . . ?
N1 Cu1 N20 C47 87.9(9) . . . . ?
O10 Cu1 N20 C47 -2.0(8) . . . . ?
N3 Cu1 N20 C51 6(3) . . . . ?
O1 Cu1 N20 C51 87.7(9) . . . . ?
N1 Cu1 N20 C51 -89.5(9) . . . . ?
O10 Cu1 N20 C51 -179.5(10) . . . . ?
C5 N1 C1 C2 1(2) . . . . ?
Cu1 N1 C1 C2 -179.4(11) . . . . ?
N1 C1 C2 C3 -1(2) . . . . ?
C1 C2 C3 C4 0(2) . . . . ?
C2 C3 C4 C5 2(2) . . . . ?
C1 N1 C5 C4 0.3(19) . . . . ?
Cu1 N1 C5 C4 -179.5(10) . . . . ?
C1 N1 C5 C6 -179.1(12) . . . . ?
Cu1 N1 C5 C6 1.0(13) . . . . ?
C3 C4 C5 N1 -1(2) . . . . ?
C3 C4 C5 C6 177.9(14) . . . . ?
N4 N3 C6 N2 -3.6(19) . . . . ?
Cu1 N3 C6 N2 170.3(9) . . . . ?
N4 N3 C6 C5 178.5(10) . . . . ?
Cu1 N3 C6 C5 -7.6(15) . . . . ?
N1 C5 C6 N3 3.9(17) . . . . ?
C4 C5 C6 N3 -175.5(13) . . . . ?
N1 C5 C6 N2 -174.0(11) . . . . ?
C4 C5 C6 N2 7(2) . . . . ?
Cu1 O1 C7 N4 0.2(16) . . . . ?
Cu2 O1 C7 N4 177.8(11) . . . . ?
Cu1 O1 C7 C8 -176.5(9) . . . . ?
Cu2 O1 C7 C8 1.0(14) . . . . ?
N3 N4 C7 O1 -0.3(18) . . . . ?
N3 N4 C7 C8 176.4(11) . . . . ?
C12 N5 C8 C9 -4.0(18) . . . . ?
Cu2 N5 C8 C9 -179.9(9) . . . . ?
C12 N5 C8 C7 177.2(11) . . . . ?
Cu2 N5 C8 C7 1.2(15) . . . . ?
O1 C7 C8 N5 -1.5(18) . . . . ?
N4 C7 C8 N5 -178.4(11) . . . . ?
O1 C7 C8 C9 179.6(12) . . . . ?
N4 C7 C8 C9 3(2) . . . . ?
N5 C8 C9 C10 4(2) . . . . ?
C7 C8 C9 C10 -177.6(13) . . . . ?
C8 C9 C10 C11 -1(2) . . . . ?
C9 C10 C11 C12 -1(2) . . . . ?
C8 N5 C12 C11 1.7(18) . . . . ?
Cu2 N5 C12 C11 177.8(10) . . . . ?
C8 N5 C12 C13 -177.2(11) . . . . ?
Cu2 N5 C12 C13 -1.1(14) . . . . ?
C10 C11 C12 N5 1(2) . . . . ?
C10 C11 C12 C13 179.7(13) . . . . ?
Cu2 O2 C13 O3 -179.7(11) . . . . ?
Cu2 O2 C13 C12 5.5(14) . . . . ?
N5 C12 C13 O3 -178.6(12) . . . . ?
C11 C12 C13 O3 3(2) . . . . ?
N5 C12 C13 O2 -3.5(17) . . . . ?
C11 C12 C13 O2 177.6(13) . . . . ?
C18 N6 C14 C15 0(2) . . . . ?
Cu2 N6 C14 C15 -179.3(10) . . . . ?
N6 C14 C15 C16 1(2) . . . . ?
C14 C15 C16 C17 -2(2) . . . . ?
C15 C16 C17 C18 2(2) . . . . ?
C16 C17 C18 N6 -1(2) . . . . ?
C16 C17 C18 C19 179.8(13) . . . . ?
C14 N6 C18 C17 -0.4(18) . . . . ?
Cu2 N6 C18 C17 179.3(10) . . . . ?
C14 N6 C18 C19 179.3(11) . . . . ?
Cu2 N6 C18 C19 -1.0(12) . . . . ?
N9 N8 C19 N7 -4(2) . . . . ?
Cu2 N8 C19 N7 -171.1(10) . . . . ?
N9 N8 C19 C18 178.8(10) . . . . ?
Cu2 N8 C19 C18 12.1(15) . . . . ?
C17 C18 C19 N8 173.2(13) . . . . ?
N6 C18 C19 N8 -6.4(16) . . . . ?
C17 C18 C19 N7 -4(2) . . . . ?
N6 C18 C19 N7 176.7(11) . . . . ?
Cu2 O4 C20 N9 1.1(15) . . . . ?
Cu3 O4 C20 N9 -178.9(10) . . . . ?
Cu2 O4 C20 C21 -178.1(8) . . . . ?
Cu3 O4 C20 C21 1.9(12) . . . . ?
N8 N9 C20 O4 0.3(16) . . . . ?
N8 N9 C20 C21 179.5(9) . . . . ?
C25 N10 C21 C22 0.2(18) . . . . ?
Cu3 N10 C21 C22 176.9(9) . . . . ?
C25 N10 C21 C20 -178.1(10) . . . . ?
Cu3 N10 C21 C20 -1.4(13) . . . . ?
O4 C20 C21 N10 -0.6(15) . . . . ?
N9 C20 C21 N10 -179.9(10) . . . . ?
O4 C20 C21 C22 -178.9(11) . . . . ?
N9 C20 C21 C22 1.8(17) . . . . ?
N10 C21 C22 C23 1.5(19) . . . . ?
C20 C21 C22 C23 179.6(11) . . . . ?
C21 C22 C23 C24 1(2) . . . . ?
C22 C23 C24 C25 -6(2) . . . . ?
C21 N10 C25 C24 -5.0(19) . . . . ?
Cu3 N10 C25 C24 178.3(10) . . . . ?
C21 N10 C25 C26 178.8(10) . . . . ?
Cu3 N10 C25 C26 2.2(15) . . . . ?
C23 C24 C25 N10 8(2) . . . . ?
C23 C24 C25 C26 -176.4(13) . . . . ?
Cu3 O5 C26 O6 177.7(10) . . . . ?
Cu3 O5 C26 C25 0.0(14) . . . . ?
N10 C25 C26 O5 -1.3(18) . . . . ?
C24 C25 C26 O5 -177.6(13) . . . . ?
N10 C25 C26 O6 -179.1(11) . . . . ?
C24 C25 C26 O6 4.6(19) . . . . ?
C31 N11 C27 C28 3(2) . . . . ?
Cu3 N11 C27 C28 177.6(12) . . . . ?
N11 C27 C28 C29 1(3) . . . . ?
C27 C28 C29 C30 -2(3) . . . . ?
C28 C29 C30 C31 0(2) . . . . ?
C27 N11 C31 C30 -5.5(19) . . . . ?
Cu3 N11 C31 C30 179.1(10) . . . . ?
C27 N11 C31 C32 -178.0(12) . . . . ?
Cu3 N11 C31 C32 6.6(14) . . . . ?
C29 C30 C31 N11 4(2) . . . . ?
C29 C30 C31 C32 175.9(14) . . . . ?
N14 N13 C32 N12 0(2) . . . . ?
Cu3 N13 C32 N12 172.3(10) . . . . ?
N14 N13 C32 C31 -178.9(10) . . . . ?
Cu3 N13 C32 C31 -7.0(15) . . . . ?
N11 C31 C32 N13 -0.4(17) . . . . ?
C30 C31 C32 N13 -172.4(12) . . . . ?
N11 C31 C32 N12 -179.7(12) . . . . ?
C30 C31 C32 N12 8(2) . . . . ?
N13 N14 C33 O7 -0.9(18) . . . . ?
N13 N14 C33 C34 179.6(10) . . . . ?
Cu3 O7 C33 N14 2.2(16) . . . . ?
Cu4 O7 C33 N14 178.0(11) . . . . ?
Cu3 O7 C33 C34 -178.3(8) . . . . ?
Cu4 O7 C33 C34 -2.5(12) . . . . ?
C38 N15 C34 C35 0.2(16) . . . . ?
Cu4 N15 C34 C35 -174.3(9) . . . . ?
C38 N15 C34 C33 176.3(10) . . . . ?
Cu4 N15 C34 C33 1.9(13) . . . . ?
N14 C33 C34 N15 -179.8(11) . . . . ?
O7 C33 C34 N15 0.6(15) . . . . ?
N14 C33 C34 C35 -3.8(18) . . . . ?
O7 C33 C34 C35 176.7(11) . . . . ?
N15 C34 C35 C36 -1.3(19) . . . . ?
C33 C34 C35 C36 -177.2(12) . . . . ?
C34 C35 C36 C37 2(2) . . . . ?
C35 C36 C37 C38 -1.5(19) . . . . ?
C34 N15 C38 C37 0.3(17) . . . . ?
Cu4 N15 C38 C37 174.7(9) . . . . ?
C34 N15 C38 C39 -179.2(10) . . . . ?
Cu4 N15 C38 C39 -4.8(13) . . . . ?
C36 C37 C38 N15 0.4(19) . . . . ?
C36 C37 C38 C39 179.8(12) . . . . ?
Cu4 O8 C39 O9 -172.7(11) . . . . ?
Cu4 O8 C39 C38 9.4(15) . . . . ?
N15 C38 C39 O8 -4.7(18) . . . . ?
C37 C38 C39 O8 175.8(13) . . . . ?
N15 C38 C39 O9 177.2(10) . . . . ?
C37 C38 C39 O9 -2.3(18) . . . . ?
C44 N16 C40 C41 2.6(19) . . . . ?
Cu4 N16 C40 C41 -180.0(9) . . . . ?
N16 C40 C41 C42 -1(2) . . . . ?
C40 C41 C42 C43 0(2) . . . . ?
C41 C42 C43 C44 0(2) . . . . ?
C40 N16 C44 C43 -2.9(19) . . . . ?
Cu4 N16 C44 C43 179.3(10) . . . . ?
C40 N16 C44 C45 176.7(11) . . . . ?
Cu4 N16 C44 C45 -1.1(13) . . . . ?
C42 C43 C44 N16 2(2) . . . . ?
C42 C43 C44 C45 -178.0(12) . . . . ?
N19 N18 C45 N17 2.2(17) . . . . ?
Cu4 N18 C45 N17 -171.1(9) . . . . ?
N19 N18 C45 C44 180.0(10) . . . . ?
Cu4 N18 C45 C44 6.8(14) . . . . ?
N16 C44 C45 N18 -3.3(15) . . . . ?
C43 C44 C45 N18 176.3(12) . . . . ?
N16 C44 C45 N17 174.6(11) . . . . ?
C43 C44 C45 N17 -5.8(19) . . . . ?
N18 N19 C46 O10 2.4(15) . . . . ?
N18 N19 C46 C47 -176.5(9) . . . . ?
Cu4 O10 C46 N19 -1.0(14) . . . . ?
Cu1 O10 C46 N19 -179.5(9) . . . . ?
Cu4 O10 C46 C47 178.0(7) . . . . ?
Cu1 O10 C46 C47 -0.6(11) . . . . ?
C51 N20 C47 C48 -1.1(18) . . . . ?
Cu1 N20 C47 C48 -178.7(10) . . . . ?
C51 N20 C47 C46 180.0(10) . . . . ?
Cu1 N20 C47 C46 2.4(13) . . . . ?
N19 C46 C47 N20 178.0(10) . . . . ?
O10 C46 C47 N20 -1.0(14) . . . . ?
N19 C46 C47 C48 -1.0(17) . . . . ?
O10 C46 C47 C48 180.0(11) . . . . ?
N20 C47 C48 C49 -1(2) . . . . ?
C46 C47 C48 C49 178.0(11) . . . . ?
C47 C48 C49 C50 2(2) . . . . ?
C48 C49 C50 C51 -1(2) . . . . ?
C47 N20 C51 C50 2.5(18) . . . . ?
Cu1 N20 C51 C50 -180.0(10) . . . . ?
C47 N20 C51 C52 179.0(10) . . . . ?
Cu1 N20 C51 C52 -3.4(15) . . . . ?
C49 C50 C51 N20 -2(2) . . . . ?
C49 C50 C51 C52 -178.0(13) . . . . ?
N20 C51 C52 O11 6(2) . . . . ?
C50 C51 C52 O11 -177.1(13) . . . . ?
N20 C51 C52 O12 -167.3(13) . . . . ?
C50 C51 C52 O12 9(2) . . . . ?
